data_7006782
loop_
_publ_author_name
'Pavlova, Svetlana V.'
'To, Hing Lun'
'Chan, Edith S. H.'
'Li, Hung-Wing'
'Mak, Thomas C. W.'
'Lee, Hung Kay'
'Chan, Sunney I.'

_publ_section_title
;
 Synthesis, structure and dioxygen reactivity of a
 bis(micro-iodo)dicopper(I) complex supported by the
 [N-(3,5-di-tert-butyl-2-hydroxybenzyl)-N,N-di-(2-pyridylmethyl)]amine
 ligand.
;
_journal_issue 18
_journal_name_full 'Dalton transactions (Cambridge, England : 2003)'
_journal_page_first 2232
_journal_page_last 2243
_journal_paper_doi 10.1039/b513898a
_journal_year 2006
_chemical_formula_moiety 'C29 H37 Cl8 Cu N3 O'
_chemical_formula_sum 'C29 H37 Cl8 Cu N3 O'
_chemical_formula_weight 790.76
_chemical_name_systematic
;
?
;
_space_group_IT_number 14
_symmetry_cell_setting monoclinic
_symmetry_space_group_name_Hall '-P 2yn'
_symmetry_space_group_name_H-M 'P 1 21/n 1'
_atom_sites_solution_hydrogens geom
_atom_sites_solution_primary direct
_atom_sites_solution_secondary difmap
_audit_creation_method SHELXL-97
_cell_angle_alpha 90.00
_cell_angle_beta 95.529(2)
_cell_angle_gamma 90.00
_cell_formula_units_Z 4
_cell_length_a 11.6412(3)
_cell_length_b 18.7028(5)
_cell_length_c 16.4521(4)
_cell_measurement_temperature 100.0(1)
_cell_volume 3565.34(16)
_computing_cell_refinement 'Bruker SMART'
_computing_data_collection 'Bruker SMART'
_computing_data_reduction 'Bruker SMART'
_computing_molecular_graphics 'Ortep-3 for Windows (Farrugia, 1997)'
_computing_publication_material 'WinGX publication routines (Farrugia, 1999)'
_computing_structure_refinement 'SHELXL-97 (Sheldrick, 1997)'
_computing_structure_solution 'SHELXS-97 (Sheldrick, 1997)'
_diffrn_ambient_temperature 100.0(1)
_diffrn_measured_fraction_theta_full 1.000
_diffrn_measured_fraction_theta_max 1.000
_diffrn_measurement_device_type 'Bruker P4'
_diffrn_measurement_method '\w scans'
_diffrn_radiation_monochromator graphite
_diffrn_radiation_source 'fine-focus sealed tube'
_diffrn_radiation_type MoK\a
_diffrn_radiation_wavelength 0.71073
_diffrn_reflns_av_R_equivalents 0.0596
_diffrn_reflns_av_sigmaI/netI 0.0909
_diffrn_reflns_limit_h_max 10
_diffrn_reflns_limit_h_min -13
_diffrn_reflns_limit_k_max 22
_diffrn_reflns_limit_k_min -22
_diffrn_reflns_limit_l_max 19
_diffrn_reflns_limit_l_min -19
_diffrn_reflns_number 26772
_diffrn_reflns_theta_full 25.03
_diffrn_reflns_theta_max 25.03
_diffrn_reflns_theta_min 1.65
_exptl_absorpt_coefficient_mu 1.240
_exptl_absorpt_correction_T_max 0.9895
_exptl_absorpt_correction_T_min 0.8875
_exptl_absorpt_correction_type multi-scan
_exptl_absorpt_process_details 'Bruker SADABS'
_exptl_crystal_density_diffrn 1.473
_exptl_crystal_density_method 'not measured'
_exptl_crystal_F_000 1620
_exptl_crystal_size_max 0.15
_exptl_crystal_size_mid 0.12
_exptl_crystal_size_min 0.08
_refine_diff_density_max 0.597
_refine_diff_density_min -0.530
_refine_diff_density_rms 0.063
_refine_ls_extinction_method none
_refine_ls_goodness_of_fit_ref 0.785
_refine_ls_hydrogen_treatment mixed
_refine_ls_matrix_type full
_refine_ls_number_parameters 383
_refine_ls_number_reflns 6299
_refine_ls_number_restraints 1
_refine_ls_restrained_S_all 0.785
_refine_ls_R_factor_all 0.0544
_refine_ls_R_factor_gt 0.0305
_refine_ls_shift/su_max 0.001
_refine_ls_shift/su_mean 0.000
_refine_ls_structure_factor_coef Fsqd
_refine_ls_weighting_details 'calc w=1/[\s^2^(Fo^2^)+(0.0133P)^2^+0.0000P] where P=(Fo^2^+2Fc^2^)/3'
_refine_ls_weighting_scheme calc
_refine_ls_wR_factor_gt 0.0491
_refine_ls_wR_factor_ref 0.0510
_reflns_number_gt 3995
_reflns_number_total 6299
_reflns_threshold_expression >2sigma(I)
_cod_data_source_file b513898a.txt
_cod_data_source_block i6691
_cod_depositor_comments
;
The following automatic conversions were performed:
'_symmetry_cell_setting' value 'Monoclinic' changed to 'monoclinic'
according to '/home/saulius/struct/CIF-dictionaries/cif_core.dic'
dictionary named 'cif_core.dic' version 2.4.1 from 2010-06-29.

Automatic conversion script
Id: cif_fix_enum 1527 2010-12-29 10:47:43Z saulius 
;
_cod_original_sg_symbol_H-M P2(1)/n
_cod_database_code 7006782

loop_
_symmetry_equiv_pos_as_xyz
'x, y, z'
'-x+1/2, y+1/2, -z+1/2'
'-x, -y, -z'
'x-1/2, -y-1/2, z-1/2'

loop_
_atom_site_label
_atom_site_type_symbol
_atom_site_fract_x
_atom_site_fract_y
_atom_site_fract_z
_atom_site_U_iso_or_equiv
_atom_site_adp_type
_atom_site_occupancy
_atom_site_symmetry_multiplicity
_atom_site_calc_flag
_atom_site_refinement_flags
_atom_site_disorder_assembly
_atom_site_disorder_group
Cu Cu 0.63662(3) 0.007712(17) 0.066187(19) 0.01483(9) Uani 1 1 d . . .
Cl1 Cl 0.49410(5) -0.07073(3) 0.08057(4) 0.01736(16) Uani 1 1 d . . .
Cl2 Cl 0.90412(7) -0.33061(5) 0.06385(5) 0.0433(2) Uani 1 1 d . . .
Cl3 Cl 1.14204(6) -0.28383(4) 0.07575(5) 0.0382(2) Uani 1 1 d . . .
Cl4 Cl 1.00245(6) -0.27845(4) -0.07863(4) 0.0315(2) Uani 1 1 d . . .
Cl5 Cl 0.19385(6) 0.41515(5) 0.23530(5) 0.0466(2) Uani 1 1 d . . .
Cl6 Cl 0.34265(7) 0.35704(4) 0.12116(5) 0.0435(2) Uani 1 1 d . . .
Cl7 Cl 0.36994(7) 0.50351(5) 0.17214(4) 0.0464(2) Uani 1 1 d . . .
Cl8 Cl 0.95824(6) -0.12217(4) 0.13807(4) 0.02175(17) Uani 1 1 d . . .
O1 O 0.75865(15) -0.03555(10) 0.18656(11) 0.0168(5) Uani 1 1 d D . .
N1 N 0.76015(16) 0.08037(11) 0.04414(12) 0.0122(5) Uani 1 1 d . . .
N2 N 0.57718(17) 0.08637(11) 0.13130(12) 0.0133(5) Uani 1 1 d . . .
N3 N 0.71754(17) -0.05023(11) -0.01154(12) 0.0147(5) Uani 1 1 d . . .
C1 C 0.8694(2) 0.06778(14) 0.09819(14) 0.0151(6) Uani 1 1 d . . .
H1A H 0.9274 0.1012 0.0830 0.018 Uiso 1 1 calc R . .
H1B H 0.8969 0.0199 0.0881 0.018 Uiso 1 1 calc R . .
C2 C 0.8585(2) 0.07549(14) 0.18806(15) 0.0144(6) Uani 1 1 d . . .
C3 C 0.8072(2) 0.02215(14) 0.23140(15) 0.0148(6) Uani 1 1 d . . .
C4 C 0.7998(2) 0.02810(14) 0.31532(16) 0.0155(7) Uani 1 1 d . . .
C5 C 0.8446(2) 0.09036(14) 0.35322(15) 0.0169(7) Uani 1 1 d . . .
H5 H 0.8408 0.0951 0.4092 0.020 Uiso 1 1 calc R . .
C6 C 0.8945(2) 0.14564(14) 0.31231(16) 0.0160(7) Uani 1 1 d . . .
C7 C 0.9003(2) 0.13646(14) 0.22866(15) 0.0156(7) Uani 1 1 d . . .
H7 H 0.9332 0.1723 0.1993 0.019 Uiso 1 1 calc R . .
C8 C 0.7460(2) -0.03120(14) 0.36417(16) 0.0175(7) Uani 1 1 d . . .
C9 C 0.6171(2) -0.03980(14) 0.33413(16) 0.0275(8) Uani 1 1 d . . .
H9A H 0.5780 0.0048 0.3399 0.041 Uiso 1 1 calc R . .
H9B H 0.5835 -0.0758 0.3660 0.041 Uiso 1 1 calc R . .
H9C H 0.6096 -0.0538 0.2777 0.041 Uiso 1 1 calc R . .
C10 C 0.8093(2) -0.10226(14) 0.35526(16) 0.0253(7) Uani 1 1 d . . .
H10A H 0.8894 -0.0965 0.3742 0.038 Uiso 1 1 calc R . .
H10B H 0.8023 -0.1163 0.2989 0.038 Uiso 1 1 calc R . .
H10C H 0.7759 -0.1384 0.3871 0.038 Uiso 1 1 calc R . .
C11 C 0.7543(2) -0.01454(15) 0.45545(15) 0.0292(8) Uani 1 1 d . . .
H11A H 0.8339 -0.0091 0.4759 0.044 Uiso 1 1 calc R . .
H11B H 0.7209 -0.0530 0.4837 0.044 Uiso 1 1 calc R . .
H11C H 0.7134 0.0290 0.4641 0.044 Uiso 1 1 calc R . .
C12 C 0.9371(2) 0.21594(14) 0.35203(16) 0.0192(7) Uani 1 1 d . . .
C13 C 0.9399(2) 0.21382(14) 0.44442(15) 0.0271(7) Uani 1 1 d . . .
H13A H 0.9674 0.2588 0.4667 0.041 Uiso 1 1 calc R . .
H13B H 0.9905 0.1762 0.4654 0.041 Uiso 1 1 calc R . .
H13C H 0.8635 0.2051 0.4596 0.041 Uiso 1 1 calc R . .
C14 C 1.0605(2) 0.23234(15) 0.33055(17) 0.0312(8) Uani 1 1 d . . .
H14A H 1.0614 0.2337 0.2723 0.047 Uiso 1 1 calc R . .
H14B H 1.1121 0.1957 0.3528 0.047 Uiso 1 1 calc R . .
H14C H 1.0848 0.2778 0.3532 0.047 Uiso 1 1 calc R . .
C15 C 0.8559(2) 0.27561(14) 0.31777(16) 0.0282(8) Uani 1 1 d . . .
H15A H 0.8550 0.2769 0.2594 0.042 Uiso 1 1 calc R . .
H15B H 0.8827 0.3207 0.3401 0.042 Uiso 1 1 calc R . .
H15C H 0.7794 0.2666 0.3324 0.042 Uiso 1 1 calc R . .
C21 C 0.7118(2) 0.15241(13) 0.05738(15) 0.0172(7) Uani 1 1 d . . .
H21A H 0.6720 0.1698 0.0067 0.021 Uiso 1 1 calc R . .
H21B H 0.7741 0.1854 0.0740 0.021 Uiso 1 1 calc R . .
C22 C 0.6290(2) 0.14970(14) 0.12217(15) 0.0141(6) Uani 1 1 d . . .
C23 C 0.6031(2) 0.20873(15) 0.16683(16) 0.0211(7) Uani 1 1 d . . .
H23 H 0.6396 0.2521 0.1592 0.025 Uiso 1 1 calc R . .
C24 C 0.5228(2) 0.20349(15) 0.22289(16) 0.0241(7) Uani 1 1 d . . .
H24 H 0.5049 0.2427 0.2540 0.029 Uiso 1 1 calc R . .
C25 C 0.4700(2) 0.13846(15) 0.23145(15) 0.0207(7) Uani 1 1 d . . .
H25 H 0.4152 0.1332 0.2686 0.025 Uiso 1 1 calc R . .
C26 C 0.4986(2) 0.08115(15) 0.18485(14) 0.0162(7) Uani 1 1 d . . .
H26 H 0.4619 0.0375 0.1909 0.019 Uiso 1 1 calc R . .
C31 C 0.7868(2) 0.06773(14) -0.04119(15) 0.0170(7) Uani 1 1 d . . .
H31A H 0.8625 0.0867 -0.0489 0.020 Uiso 1 1 calc R . .
H31B H 0.7303 0.0918 -0.0789 0.020 Uiso 1 1 calc R . .
C32 C 0.7841(2) -0.01095(14) -0.05771(15) 0.0147(6) Uani 1 1 d . . .
C33 C 0.8412(2) -0.04223(15) -0.11796(16) 0.0199(7) Uani 1 1 d . . .
H33 H 0.8879 -0.0149 -0.1487 0.024 Uiso 1 1 calc R . .
C34 C 0.8284(2) -0.11457(16) -0.13223(16) 0.0232(7) Uani 1 1 d . . .
H34 H 0.8638 -0.1362 -0.1742 0.028 Uiso 1 1 calc R . .
C35 C 0.7627(2) -0.15438(15) -0.08381(16) 0.0236(7) Uani 1 1 d . . .
H35 H 0.7545 -0.2034 -0.0916 0.028 Uiso 1 1 calc R . .
C36 C 0.7095(2) -0.12034(14) -0.02364(15) 0.0184(7) Uani 1 1 d . . .
H36 H 0.6664 -0.1474 0.0098 0.022 Uiso 1 1 calc R . .
C41 C 1.0019(2) -0.26961(15) 0.02792(15) 0.0249(7) Uani 1 1 d . . .
H41 H 0.9774 -0.2210 0.0403 0.030 Uiso 1 1 calc R . .
C51 C 0.3331(2) 0.41730(15) 0.20227(16) 0.0298(8) Uani 1 1 d . . .
H51 H 0.3884 0.4025 0.2478 0.036 Uiso 1 1 calc R . .
H1C H 0.817(2) -0.0637(14) 0.1738(18) 0.064(12) Uiso 1 1 d D . .

loop_
_atom_site_aniso_label
_atom_site_aniso_U_11
_atom_site_aniso_U_22
_atom_site_aniso_U_33
_atom_site_aniso_U_23
_atom_site_aniso_U_13
_atom_site_aniso_U_12
Cu 0.01485(18) 0.0139(2) 0.01616(18) -0.00141(17) 0.00362(14) -0.00226(16)
Cl1 0.0163(4) 0.0148(4) 0.0211(4) 0.0018(3) 0.0021(3) -0.0031(3)
Cl2 0.0371(5) 0.0563(6) 0.0362(5) 0.0096(5) 0.0023(4) -0.0220(5)
Cl3 0.0243(5) 0.0519(6) 0.0377(5) 0.0097(4) 0.0007(4) -0.0031(4)
Cl4 0.0392(5) 0.0309(5) 0.0251(4) 0.0012(4) 0.0068(4) 0.0043(4)
Cl5 0.0304(5) 0.0645(7) 0.0459(5) -0.0168(5) 0.0094(4) -0.0082(5)
Cl6 0.0460(6) 0.0462(6) 0.0387(5) -0.0189(4) 0.0059(4) -0.0009(4)
Cl7 0.0735(6) 0.0398(5) 0.0258(4) 0.0001(4) 0.0048(4) -0.0141(5)
Cl8 0.0190(4) 0.0211(4) 0.0255(4) -0.0019(3) 0.0040(3) 0.0015(3)
O1 0.0172(12) 0.0131(11) 0.0200(11) -0.0035(9) 0.0004(9) -0.0029(9)
N1 0.0116(13) 0.0127(13) 0.0122(12) 0.0004(10) 0.0014(10) -0.0019(10)
N2 0.0122(13) 0.0128(14) 0.0148(13) -0.0002(10) -0.0001(10) 0.0006(11)
N3 0.0130(13) 0.0147(14) 0.0162(13) -0.0024(11) 0.0006(10) 0.0003(11)
C1 0.0125(16) 0.0153(16) 0.0174(15) 0.0001(13) 0.0006(12) -0.0016(13)
C2 0.0097(15) 0.0177(17) 0.0153(15) -0.0016(13) -0.0013(12) 0.0008(13)
C3 0.0122(16) 0.0133(16) 0.0177(16) -0.0031(13) -0.0040(12) 0.0018(13)
C4 0.0118(16) 0.0160(17) 0.0183(16) 0.0025(13) -0.0004(13) 0.0024(13)
C5 0.0187(17) 0.0186(17) 0.0131(15) -0.0016(13) 0.0004(13) 0.0050(14)
C6 0.0144(16) 0.0165(17) 0.0167(16) -0.0012(13) -0.0008(13) 0.0046(13)
C7 0.0096(16) 0.0150(17) 0.0221(17) 0.0028(13) 0.0009(13) 0.0000(13)
C8 0.0207(17) 0.0157(16) 0.0162(16) 0.0001(13) 0.0025(13) -0.0014(13)
C9 0.0288(19) 0.0250(18) 0.0291(18) 0.0086(15) 0.0045(15) -0.0051(15)
C10 0.0322(19) 0.0202(18) 0.0242(18) 0.0070(14) 0.0052(14) -0.0010(15)
C11 0.043(2) 0.0235(19) 0.0218(17) 0.0043(15) 0.0075(14) -0.0036(16)
C12 0.0191(17) 0.0184(17) 0.0203(16) -0.0047(14) 0.0021(13) -0.0033(14)
C13 0.0351(19) 0.0198(18) 0.0265(18) -0.0066(15) 0.0037(14) -0.0039(15)
C14 0.0280(19) 0.028(2) 0.037(2) -0.0134(16) -0.0035(15) -0.0075(15)
C15 0.037(2) 0.0204(18) 0.0265(18) -0.0056(15) -0.0006(15) -0.0010(15)
C21 0.0188(17) 0.0122(16) 0.0197(16) 0.0017(13) -0.0025(13) -0.0039(13)
C22 0.0131(16) 0.0152(17) 0.0131(15) -0.0008(13) -0.0033(12) 0.0019(13)
C23 0.0232(18) 0.0171(17) 0.0222(17) -0.0008(14) -0.0020(14) -0.0009(14)
C24 0.0276(19) 0.0226(19) 0.0220(17) -0.0078(15) 0.0018(14) 0.0067(15)
C25 0.0155(17) 0.0294(19) 0.0177(16) -0.0046(15) 0.0040(13) 0.0028(14)
C26 0.0142(16) 0.0207(17) 0.0136(15) 0.0035(13) 0.0001(13) -0.0028(13)
C31 0.0117(16) 0.0215(17) 0.0184(16) 0.0041(14) 0.0043(12) -0.0029(13)
C32 0.0102(15) 0.0199(17) 0.0139(15) -0.0003(14) -0.0003(12) 0.0033(13)
C33 0.0131(17) 0.0305(19) 0.0162(16) 0.0029(14) 0.0015(13) 0.0043(14)
C34 0.0179(17) 0.034(2) 0.0183(17) -0.0078(15) 0.0022(13) 0.0072(15)
C35 0.0202(18) 0.0192(18) 0.0305(19) -0.0053(15) -0.0023(14) 0.0029(14)
C36 0.0175(17) 0.0188(18) 0.0185(16) 0.0015(14) -0.0007(13) 0.0034(14)
C41 0.0184(17) 0.0288(19) 0.0278(18) 0.0047(15) 0.0039(14) -0.0028(14)
C51 0.0278(18) 0.035(2) 0.0261(18) -0.0032(16) 0.0015(14) -0.0031(16)

loop_
_atom_type_symbol
_atom_type_description
_atom_type_scat_dispersion_real
_atom_type_scat_dispersion_imag
_atom_type_scat_source
Cu Cu 0.3201 1.2651 'International Tables Vol C Tables 4.2.6.8 and 6.1.1.4'
Cl Cl 0.1484 0.1585 'International Tables Vol C Tables 4.2.6.8 and 6.1.1.4'
O O 0.0106 0.0060 'International Tables Vol C Tables 4.2.6.8 and 6.1.1.4'
N N 0.0061 0.0033 'International Tables Vol C Tables 4.2.6.8 and 6.1.1.4'
C C 0.0033 0.0016 'International Tables Vol C Tables 4.2.6.8 and 6.1.1.4'
H H 0.0000 0.0000 'International Tables Vol C Tables 4.2.6.8 and 6.1.1.4'

loop_
_geom_angle_atom_site_label_1
_geom_angle_atom_site_label_2
_geom_angle_atom_site_label_3
_geom_angle
_geom_angle_site_symmetry_1
_geom_angle_site_symmetry_3
_geom_angle_publ_flag
N3 Cu N2 165.06(9) . . ?
N3 Cu N1 82.08(8) . . ?
N2 Cu N1 83.70(8) . . ?
N3 Cu Cl1 96.47(6) . . ?
N2 Cu Cl1 97.36(6) . . ?
N1 Cu Cl1 175.52(6) . . ?
C3 O1 H1C 107.5(19) . . ?
C21 N1 C31 113.56(19) . . ?
C21 N1 C1 111.58(19) . . ?
C31 N1 C1 107.06(18) . . ?
C21 N1 Cu 107.18(14) . . ?
C31 N1 Cu 106.09(14) . . ?
C1 N1 Cu 111.29(15) . . ?
C26 N2 C22 118.8(2) . . ?
C26 N2 Cu 126.86(18) . . ?
C22 N2 Cu 114.19(17) . . ?
C36 N3 C32 119.2(2) . . ?
C36 N3 Cu 127.28(19) . . ?
C32 N3 Cu 113.50(17) . . ?
N1 C1 C2 114.9(2) . . ?
N1 C1 H1A 108.5 . . ?
C2 C1 H1A 108.5 . . ?
N1 C1 H1B 108.5 . . ?
C2 C1 H1B 108.5 . . ?
H1A C1 H1B 107.5 . . ?
C7 C2 C3 119.4(2) . . ?
C7 C2 C1 119.6(2) . . ?
C3 C2 C1 121.1(2) . . ?
C2 C3 O1 117.0(2) . . ?
C2 C3 C4 121.3(2) . . ?
O1 C3 C4 121.6(2) . . ?
C3 C4 C5 116.8(2) . . ?
C3 C4 C8 121.8(2) . . ?
C5 C4 C8 121.4(2) . . ?
C6 C5 C4 124.0(2) . . ?
C6 C5 H5 118.0 . . ?
C4 C5 H5 118.0 . . ?
C5 C6 C7 116.6(2) . . ?
C5 C6 C12 124.4(2) . . ?
C7 C6 C12 118.9(2) . . ?
C2 C7 C6 121.9(3) . . ?
C2 C7 H7 119.0 . . ?
C6 C7 H7 119.0 . . ?
C11 C8 C10 106.6(2) . . ?
C11 C8 C4 112.1(2) . . ?
C10 C8 C4 110.6(2) . . ?
C11 C8 C9 107.7(2) . . ?
C10 C8 C9 109.9(2) . . ?
C4 C8 C9 109.9(2) . . ?
C8 C9 H9A 109.5 . . ?
C8 C9 H9B 109.5 . . ?
H9A C9 H9B 109.5 . . ?
C8 C9 H9C 109.5 . . ?
H9A C9 H9C 109.5 . . ?
H9B C9 H9C 109.5 . . ?
C8 C10 H10A 109.5 . . ?
C8 C10 H10B 109.5 . . ?
H10A C10 H10B 109.5 . . ?
C8 C10 H10C 109.5 . . ?
H10A C10 H10C 109.5 . . ?
H10B C10 H10C 109.5 . . ?
C8 C11 H11A 109.5 . . ?
C8 C11 H11B 109.5 . . ?
H11A C11 H11B 109.5 . . ?
C8 C11 H11C 109.5 . . ?
H11A C11 H11C 109.5 . . ?
H11B C11 H11C 109.5 . . ?
C13 C12 C6 112.4(2) . . ?
C13 C12 C15 109.9(2) . . ?
C6 C12 C15 107.8(2) . . ?
C13 C12 C14 107.7(2) . . ?
C6 C12 C14 110.1(2) . . ?
C15 C12 C14 109.0(2) . . ?
C12 C13 H13A 109.5 . . ?
C12 C13 H13B 109.5 . . ?
H13A C13 H13B 109.5 . . ?
C12 C13 H13C 109.5 . . ?
H13A C13 H13C 109.5 . . ?
H13B C13 H13C 109.5 . . ?
C12 C14 H14A 109.5 . . ?
C12 C14 H14B 109.5 . . ?
H14A C14 H14B 109.5 . . ?
C12 C14 H14C 109.5 . . ?
H14A C14 H14C 109.5 . . ?
H14B C14 H14C 109.5 . . ?
C12 C15 H15A 109.5 . . ?
C12 C15 H15B 109.5 . . ?
H15A C15 H15B 109.5 . . ?
C12 C15 H15C 109.5 . . ?
H15A C15 H15C 109.5 . . ?
H15B C15 H15C 109.5 . . ?
N1 C21 C22 110.5(2) . . ?
N1 C21 H21A 109.5 . . ?
C22 C21 H21A 109.5 . . ?
N1 C21 H21B 109.5 . . ?
C22 C21 H21B 109.5 . . ?
H21A C21 H21B 108.1 . . ?
N2 C22 C23 121.6(2) . . ?
N2 C22 C21 115.7(2) . . ?
C23 C22 C21 122.6(2) . . ?
C22 C23 C24 119.9(3) . . ?
C22 C23 H23 120.1 . . ?
C24 C23 H23 120.1 . . ?
C25 C24 C23 118.0(3) . . ?
C25 C24 H24 121.0 . . ?
C23 C24 H24 121.0 . . ?
C24 C25 C26 119.8(3) . . ?
C24 C25 H25 120.1 . . ?
C26 C25 H25 120.1 . . ?
N2 C26 C25 121.9(3) . . ?
N2 C26 H26 119.0 . . ?
C25 C26 H26 119.0 . . ?
N1 C31 C32 109.0(2) . . ?
N1 C31 H31A 109.9 . . ?
C32 C31 H31A 109.9 . . ?
N1 C31 H31B 109.9 . . ?
C32 C31 H31B 109.9 . . ?
H31A C31 H31B 108.3 . . ?
N3 C32 C33 121.1(2) . . ?
N3 C32 C31 115.8(2) . . ?
C33 C32 C31 123.1(2) . . ?
C32 C33 C34 119.2(3) . . ?
C32 C33 H33 120.4 . . ?
C34 C33 H33 120.4 . . ?
C35 C34 C33 119.3(3) . . ?
C35 C34 H34 120.3 . . ?
C33 C34 H34 120.3 . . ?
C36 C35 C34 118.8(3) . . ?
C36 C35 H35 120.6 . . ?
C34 C35 H35 120.6 . . ?
N3 C36 C35 122.4(3) . . ?
N3 C36 H36 118.8 . . ?
C35 C36 H36 118.8 . . ?
Cl2 C41 Cl4 109.83(15) . . ?
Cl2 C41 Cl3 110.75(15) . . ?
Cl4 C41 Cl3 109.76(14) . . ?
Cl2 C41 H41 108.8 . . ?
Cl4 C41 H41 108.8 . . ?
Cl3 C41 H41 108.8 . . ?
Cl7 C51 Cl6 109.87(15) . . ?
Cl7 C51 Cl5 111.51(16) . . ?
Cl6 C51 Cl5 110.33(15) . . ?
Cl7 C51 H51 108.3 . . ?
Cl6 C51 H51 108.3 . . ?
Cl5 C51 H51 108.3 . . ?

loop_
_geom_bond_atom_site_label_1
_geom_bond_atom_site_label_2
_geom_bond_distance
_geom_bond_site_symmetry_2
_geom_bond_publ_flag
Cu N3 1.982(2) . ?
Cu N2 1.983(2) . ?
Cu N1 2.0364(19) . ?
Cu Cl1 2.2441(7) . ?
Cl2 C41 1.754(3) . ?
Cl3 C41 1.762(3) . ?
Cl4 C41 1.761(3) . ?
Cl5 C51 1.759(3) . ?
Cl6 C51 1.758(3) . ?
Cl7 C51 1.752(3) . ?
O1 C3 1.396(3) . ?
O1 H1C 0.900(17) . ?
N1 C21 1.484(3) . ?
N1 C31 1.485(3) . ?
N1 C1 1.499(3) . ?
N2 C26 1.334(3) . ?
N2 C22 1.344(3) . ?
N3 C36 1.328(3) . ?
N3 C32 1.353(3) . ?
C1 C2 1.503(3) . ?
C1 H1A 0.9700 . ?
C1 H1B 0.9700 . ?
C2 C7 1.386(3) . ?
C2 C3 1.393(3) . ?
C3 C4 1.396(3) . ?
C4 C5 1.398(3) . ?
C4 C8 1.538(3) . ?
C5 C6 1.391(3) . ?
C5 H5 0.9300 . ?
C6 C7 1.395(3) . ?
C6 C12 1.529(3) . ?
C7 H7 0.9300 . ?
C8 C11 1.528(3) . ?
C8 C10 1.534(3) . ?
C8 C9 1.542(3) . ?
C9 H9A 0.9600 . ?
C9 H9B 0.9600 . ?
C9 H9C 0.9600 . ?
C10 H10A 0.9600 . ?
C10 H10B 0.9600 . ?
C10 H10C 0.9600 . ?
C11 H11A 0.9600 . ?
C11 H11B 0.9600 . ?
C11 H11C 0.9600 . ?
C12 C13 1.518(3) . ?
C12 C15 1.534(3) . ?
C12 C14 1.543(3) . ?
C13 H13A 0.9600 . ?
C13 H13B 0.9600 . ?
C13 H13C 0.9600 . ?
C14 H14A 0.9600 . ?
C14 H14B 0.9600 . ?
C14 H14C 0.9600 . ?
C15 H15A 0.9600 . ?
C15 H15B 0.9600 . ?
C15 H15C 0.9600 . ?
C21 C22 1.506(3) . ?
C21 H21A 0.9700 . ?
C21 H21B 0.9700 . ?
C22 C23 1.376(3) . ?
C23 C24 1.378(3) . ?
C23 H23 0.9300 . ?
C24 C25 1.376(3) . ?
C24 H24 0.9300 . ?
C25 C26 1.377(3) . ?
C25 H25 0.9300 . ?
C26 H26 0.9300 . ?
C31 C32 1.496(3) . ?
C31 H31A 0.9700 . ?
C31 H31B 0.9700 . ?
C32 C33 1.376(3) . ?
C33 C34 1.379(3) . ?
C33 H33 0.9300 . ?
C34 C35 1.375(3) . ?
C34 H34 0.9300 . ?
C35 C36 1.374(3) . ?
C35 H35 0.9300 . ?
C36 H36 0.9300 . ?
C41 H41 0.9800 . ?
C51 H51 0.9800 . ?

loop_
_geom_torsion_atom_site_label_1
_geom_torsion_atom_site_label_2
_geom_torsion_atom_site_label_3
_geom_torsion_atom_site_label_4
_geom_torsion
_geom_torsion_site_symmetry_1
_geom_torsion_site_symmetry_2
_geom_torsion_site_symmetry_3
_geom_torsion_site_symmetry_4
_geom_torsion_publ_flag
N3 Cu N1 C21 152.86(16) . . . . ?
N2 Cu N1 C21 -22.53(15) . . . . ?
Cl1 Cu N1 C21 81.4(8) . . . . ?
N3 Cu N1 C31 31.22(15) . . . . ?
N2 Cu N1 C31 -144.17(16) . . . . ?
Cl1 Cu N1 C31 -40.3(9) . . . . ?
N3 Cu N1 C1 -84.89(16) . . . . ?
N2 Cu N1 C1 99.72(16) . . . . ?
Cl1 Cu N1 C1 -156.4(7) . . . . ?
N3 Cu N2 C26 175.4(3) . . . . ?
N1 Cu N2 C26 -166.6(2) . . . . ?
Cl1 Cu N2 C26 17.8(2) . . . . ?
N3 Cu N2 C22 -8.8(4) . . . . ?
N1 Cu N2 C22 9.16(17) . . . . ?
Cl1 Cu N2 C22 -166.46(16) . . . . ?
N2 Cu N3 C36 -178.4(3) . . . . ?
N1 Cu N3 C36 163.6(2) . . . . ?
Cl1 Cu N3 C36 -20.7(2) . . . . ?
N2 Cu N3 C32 -0.7(4) . . . . ?
N1 Cu N3 C32 -18.80(17) . . . . ?
Cl1 Cu N3 C32 156.93(16) . . . . ?
C21 N1 C1 C2 57.3(3) . . . . ?
C31 N1 C1 C2 -177.9(2) . . . . ?
Cu N1 C1 C2 -62.4(2) . . . . ?
N1 C1 C2 C7 -103.8(3) . . . . ?
N1 C1 C2 C3 76.5(3) . . . . ?
C7 C2 C3 O1 175.2(2) . . . . ?
C1 C2 C3 O1 -5.0(3) . . . . ?
C7 C2 C3 C4 -1.6(4) . . . . ?
C1 C2 C3 C4 178.1(2) . . . . ?
C2 C3 C4 C5 0.9(4) . . . . ?
O1 C3 C4 C5 -175.8(2) . . . . ?
C2 C3 C4 C8 -178.6(2) . . . . ?
O1 C3 C4 C8 4.7(4) . . . . ?
C3 C4 C5 C6 0.4(4) . . . . ?
C8 C4 C5 C6 179.8(2) . . . . ?
C4 C5 C6 C7 -0.9(4) . . . . ?
C4 C5 C6 C12 176.0(2) . . . . ?
C3 C2 C7 C6 1.1(4) . . . . ?
C1 C2 C7 C6 -178.6(2) . . . . ?
C5 C6 C7 C2 0.1(4) . . . . ?
C12 C6 C7 C2 -177.0(2) . . . . ?
C3 C4 C8 C11 176.5(2) . . . . ?
C5 C4 C8 C11 -2.9(3) . . . . ?
C3 C4 C8 C10 57.8(3) . . . . ?
C5 C4 C8 C10 -121.7(3) . . . . ?
C3 C4 C8 C9 -63.7(3) . . . . ?
C5 C4 C8 C9 116.8(3) . . . . ?
C5 C6 C12 C13 10.8(4) . . . . ?
C7 C6 C12 C13 -172.4(2) . . . . ?
C5 C6 C12 C15 -110.5(3) . . . . ?
C7 C6 C12 C15 66.4(3) . . . . ?
C5 C6 C12 C14 130.8(3) . . . . ?
C7 C6 C12 C14 -52.4(3) . . . . ?
C31 N1 C21 C22 148.2(2) . . . . ?
C1 N1 C21 C22 -90.7(2) . . . . ?
Cu N1 C21 C22 31.4(2) . . . . ?
C26 N2 C22 C23 0.3(4) . . . . ?
Cu N2 C22 C23 -175.87(19) . . . . ?
C26 N2 C22 C21 -176.8(2) . . . . ?
Cu N2 C22 C21 7.1(3) . . . . ?
N1 C21 C22 N2 -26.5(3) . . . . ?
N1 C21 C22 C23 156.5(2) . . . . ?
N2 C22 C23 C24 0.4(4) . . . . ?
C21 C22 C23 C24 177.3(2) . . . . ?
C22 C23 C24 C25 -0.7(4) . . . . ?
C23 C24 C25 C26 0.3(4) . . . . ?
C22 N2 C26 C25 -0.7(4) . . . . ?
Cu N2 C26 C25 174.89(18) . . . . ?
C24 C25 C26 N2 0.4(4) . . . . ?
C21 N1 C31 C32 -155.36(19) . . . . ?
C1 N1 C31 C32 81.0(2) . . . . ?
Cu N1 C31 C32 -37.9(2) . . . . ?
C36 N3 C32 C33 1.5(4) . . . . ?
Cu N3 C32 C33 -176.37(18) . . . . ?
C36 N3 C32 C31 179.0(2) . . . . ?
Cu N3 C32 C31 1.1(3) . . . . ?
N1 C31 C32 N3 25.4(3) . . . . ?
N1 C31 C32 C33 -157.1(2) . . . . ?
N3 C32 C33 C34 1.2(4) . . . . ?
C31 C32 C33 C34 -176.1(2) . . . . ?
C32 C33 C34 C35 -2.7(4) . . . . ?
C33 C34 C35 C36 1.5(4) . . . . ?
C32 N3 C36 C35 -2.7(4) . . . . ?
Cu N3 C36 C35 174.77(18) . . . . ?
C34 C35 C36 N3 1.3(4) . . . . ?
